data_7061868
loop_
_publ_author_name
'Al-Noaimi, Mousa'
'Awwadi, Firas F.'
'Hendal, Abdellah'
'Aljammal, Azzam'
'Talib, Wamidh H.'
'Mahmod, Asma Ismail'

_publ_section_title
;
 Effect of chalcogen bonding interactions on molecular structures;
 theoretical and crystallographic studies on two palladium(ii) acetate
 complexes
;
_journal_issue 38
_journal_name_full 'New Journal of Chemistry'
_journal_page_first 18551
_journal_page_last 18562
_journal_paper_doi 10.1039/D2NJ01995G
_journal_volume 46
_journal_year 2022
_chemical_formula_moiety 'C21 H18 N2 O S2'
_chemical_formula_sum 'C21 H18 N2 O S2'
_chemical_formula_weight 378.49
_space_group_crystal_system monoclinic
_space_group_IT_number 15
_space_group_name_Hall '-I 2ya'
_space_group_name_H-M_alt 'I 1 2/a 1'
_atom_sites_solution_hydrogens geom
_atom_sites_solution_primary dual
_audit_creation_date 2020-12-07
_audit_creation_method
;
Olex2 1.3
(compiled 2020.07.31 svn.rc2a77460 for OlexSys, GUI svn.r6145)
;
_audit_update_record
;
2021-04-05 deposited with the CCDC.	2022-09-12 downloaded from the CCDC.
;
_cell_angle_alpha 90
_cell_angle_beta 108.674(6)
_cell_angle_gamma 90
_cell_formula_units_Z 8
_cell_length_a 26.2711(13)
_cell_length_b 7.5096(3)
_cell_length_c 20.5122(11)
_cell_measurement_reflns_used 2849
_cell_measurement_temperature 293(2)
_cell_measurement_theta_max 28.0040
_cell_measurement_theta_min 3.4730
_cell_volume 3833.7(3)
_computing_cell_refinement 'CrysAlisPro 1.171.38.46 (Rigaku OD, 2015)'
_computing_data_collection 'CrysAlisPro 1.171.38.46 (Rigaku OD, 2015)'
_computing_data_reduction 'CrysAlisPro 1.171.38.46 (Rigaku OD, 2015)'
_computing_molecular_graphics 'Olex2 1.3 (Dolomanov et al., 2009)'
_computing_publication_material 'Olex2 1.3 (Dolomanov et al., 2009)'
_computing_structure_refinement 'SHELXL 2018/3 (Sheldrick, 2015)'
_computing_structure_solution 'SHELXT 2014/5 (Sheldrick, 2014)'
_diffrn_ambient_temperature 293(2)
_diffrn_detector 'CCD plate'
_diffrn_detector_area_resol_mean 16.0534
_diffrn_detector_type Eos
_diffrn_measured_fraction_theta_full 0.998
_diffrn_measured_fraction_theta_max 0.998
_diffrn_measurement_details
;
List of Runs (angles in degrees, time in seconds):

  # Type    Start    End  Width  t~exp~   \w     \q     \k     \f   Frames
#--------------------------------------------------------------------------
  1  \w    -14.00  38.00   1.00   75.00    --  -16.20  57.00 -60.00   52
  2  \w    -45.00  13.00   1.00   75.00    --  -16.20  19.00-120.00   58
  3  \w    -83.00   6.00   1.00   75.00    --  -16.20 -77.00-120.00   89
  4  \w    -85.00 -35.00   1.00   75.00    --  -16.20-178.00   0.00   50
;
_diffrn_measurement_device 'four-circle diffractometer'
_diffrn_measurement_device_type 'Xcalibur, Eos'
_diffrn_measurement_method '\w scans'
_diffrn_orient_matrix_type 'CrysAlisPro convention (1999,Acta A55,543-557)'
_diffrn_orient_matrix_UB_11 0.0218077000
_diffrn_orient_matrix_UB_12 0.0318601000
_diffrn_orient_matrix_UB_13 0.0278859000
_diffrn_orient_matrix_UB_21 -0.0013200000
_diffrn_orient_matrix_UB_22 0.0829778000
_diffrn_orient_matrix_UB_23 -0.0169650000
_diffrn_orient_matrix_UB_31 -0.0182836000
_diffrn_orient_matrix_UB_32 0.0320207000
_diffrn_orient_matrix_UB_33 0.0163251000
_diffrn_radiation_monochromator graphite
_diffrn_radiation_probe x-ray
_diffrn_radiation_type 'Mo K\a'
_diffrn_radiation_wavelength 0.71073
_diffrn_reflns_av_R_equivalents 0.0214
_diffrn_reflns_av_unetI/netI 0.0285
_diffrn_reflns_Laue_measured_fraction_full 0.998
_diffrn_reflns_Laue_measured_fraction_max 0.998
_diffrn_reflns_limit_h_max 32
_diffrn_reflns_limit_h_min -32
_diffrn_reflns_limit_k_max 9
_diffrn_reflns_limit_k_min -8
_diffrn_reflns_limit_l_max 25
_diffrn_reflns_limit_l_min -25
_diffrn_reflns_number 9555
_diffrn_reflns_point_group_measured_fraction_full 0.998
_diffrn_reflns_point_group_measured_fraction_max 0.998
_diffrn_reflns_theta_full 25.242
_diffrn_reflns_theta_max 26.299
_diffrn_reflns_theta_min 3.168
_diffrn_source 'fine-focus sealed X-ray tube'
_diffrn_source_type 'Enhance (Mo) X-ray Source'
_exptl_absorpt_coefficient_mu 0.290
_exptl_absorpt_correction_T_max 1.00000
_exptl_absorpt_correction_T_min 0.85136
_exptl_absorpt_correction_type multi-scan
_exptl_absorpt_process_details
;
CrysAlisPro 1.171.38.46 (Rigaku Oxford Diffraction, 2015)
Empirical absorption correction using spherical harmonics,
 implemented in SCALE3 ABSPACK scaling algorithm.
;
_exptl_crystal_colour yellow
_exptl_crystal_density_diffrn 1.312
_exptl_crystal_description chunk
_exptl_crystal_F_000 1584
_exptl_crystal_size_max 0.30
_exptl_crystal_size_mid 0.2
_exptl_crystal_size_min 0.2
_refine_diff_density_max 0.278
_refine_diff_density_min -0.178
_refine_diff_density_rms 0.036
_refine_ls_extinction_method none
_refine_ls_goodness_of_fit_ref 1.042
_refine_ls_hydrogen_treatment constr
_refine_ls_matrix_type full
_refine_ls_number_parameters 236
_refine_ls_number_reflns 3884
_refine_ls_number_restraints 0
_refine_ls_restrained_S_all 1.042
_refine_ls_R_factor_all 0.0577
_refine_ls_R_factor_gt 0.0389
_refine_ls_shift/su_max 0.001
_refine_ls_shift/su_mean 0.000
_refine_ls_structure_factor_coef Fsqd
_refine_ls_weighting_details 'w=1/[\s^2^(Fo^2^)+(0.0402P)^2^+1.8245P] where P=(Fo^2^+2Fc^2^)/3'
_refine_ls_weighting_scheme calc
_refine_ls_wR_factor_gt 0.0920
_refine_ls_wR_factor_ref 0.0998
_reflns_Friedel_coverage 0.000
_reflns_number_gt 2962
_reflns_number_total 3884
_reflns_threshold_expression 'I > 2\s(I)'
_cod_data_source_file d2nj01995g1.cif
_cod_data_source_block exp_2561
_cod_depositor_comments 'Adding full bibliography for 7061868--7061870.cif.'
_cod_database_code 7061868
_shelx_shelxl_version_number 2018/3
_shelx_space_group_comment
;
The symmetry employed for this shelxl refinement is uniquely defined
by the following loop, which should always be used as a source of
symmetry information in preference to the above space-group names.
They are only intended as comments.
;
_reflns_odcompleteness_completeness 99.79
_reflns_odcompleteness_iscentric 1
_reflns_odcompleteness_theta 26.32
_olex2_refinement_description
;
1. Fixed Uiso
 At 1.2 times of:
  All C(H) groups, All N(H) groups
 At 1.5 times of:
  All C(H,H,H) groups
2.a Aromatic/amide H refined with riding coordinates:
 N1(H1), C5(H5), C2(H2), C4(H4), C3(H3), C21(H21), C17(H17), C11(H11),
 C15(H15), C20(H20), C12(H12), C18(H18), C19(H19), C13(H13), C14(H14)
2.b Idealised Me refined as rotating group:
 C9(H9A,H9B,H9C)
;
_olex2_date_sample_data_collection 2018-12-24
_olex2_submission_special_instructions 'No special instructions were received'
_oxdiff_exptl_absorpt_empirical_details
;
Empirical correction (ABSPACK) includes:
- Absorption correction using spherical harmonics
- Frame scaling
;
_oxdiff_exptl_absorpt_empirical_full_max 1.131
_oxdiff_exptl_absorpt_empirical_full_min 0.912

loop_
_space_group_symop_operation_xyz
'x, y, z'
'-x+1/2, y, -z'
'x+1/2, y+1/2, z+1/2'
'-x+1, y+1/2, -z+1/2'
'-x, -y, -z'
'x-1/2, -y, z'
'-x+1/2, -y+1/2, -z+1/2'
'x, -y+1/2, z+1/2'

loop_
_atom_site_label
_atom_site_type_symbol
_atom_site_fract_x
_atom_site_fract_y
_atom_site_fract_z
_atom_site_U_iso_or_equiv
_atom_site_adp_type
_atom_site_occupancy
_atom_site_site_symmetry_order
_atom_site_calc_flag
_atom_site_refinement_flags_posn
_atom_site_refinement_flags_adp
_atom_site_refinement_flags_occupancy
_atom_site_disorder_assembly
_atom_site_disorder_group
S1 S 0.68730(2) 0.57529(6) 0.88660(3) 0.05113(15) Uani 1 1 d . . . . .
S2 S 0.59009(2) 0.72568(7) 0.65368(3) 0.05916(17) Uani 1 1 d . . . . .
N2 N 0.69074(6) 0.59285(19) 0.67679(7) 0.0421(3) Uani 1 1 d . . . . .
N1 N 0.69317(6) 0.57716(19) 0.74249(7) 0.0447(4) Uani 1 1 d . . . . .
H1 H 0.666124 0.608213 0.754889 0.054 Uiso 1 1 calc R U . . .
O1 O 0.60915(7) 0.7324(2) 0.51621(8) 0.0799(5) Uani 1 1 d . . . . .
C6 C 0.73923(7) 0.5108(2) 0.79098(9) 0.0374(4) Uani 1 1 d . . . . .
C16 C 0.64954(7) 0.3800(2) 0.88834(8) 0.0421(4) Uani 1 1 d . . . . .
C1 C 0.74118(7) 0.4968(2) 0.85977(9) 0.0412(4) Uani 1 1 d . . . . .
C5 C 0.78350(7) 0.4571(2) 0.77232(9) 0.0461(4) Uani 1 1 d . . . . .
H5 H 0.782784 0.467838 0.726870 0.055 Uiso 1 1 calc R U . . .
C7 C 0.64774(7) 0.6566(2) 0.63247(9) 0.0453(4) Uani 1 1 d . . . . .
C10 C 0.56104(7) 0.5110(3) 0.65497(10) 0.0472(4) Uani 1 1 d . . . . .
C2 C 0.78705(8) 0.4270(3) 0.90776(10) 0.0523(5) Uani 1 1 d . . . . .
H2 H 0.788572 0.417241 0.953543 0.063 Uiso 1 1 calc R U . . .
C8 C 0.64763(8) 0.6694(3) 0.55995(10) 0.0536(5) Uani 1 1 d . . . . .
C4 C 0.82830(7) 0.3880(3) 0.82110(11) 0.0527(5) Uani 1 1 d . . . . .
H4 H 0.857548 0.351583 0.808227 0.063 Uiso 1 1 calc R U . . .
C3 C 0.83013(8) 0.3724(3) 0.88865(11) 0.0565(5) Uani 1 1 d . . . . .
H3 H 0.860392 0.325000 0.921224 0.068 Uiso 1 1 calc R U . . .
C21 C 0.60825(8) 0.3970(3) 0.91660(10) 0.0562(5) Uani 1 1 d . . . . .
H21 H 0.601589 0.505836 0.933909 0.067 Uiso 1 1 calc R U . . .
C17 C 0.65874(9) 0.2171(3) 0.86312(11) 0.0590(5) Uani 1 1 d . . . . .
H17 H 0.686487 0.204727 0.844463 0.071 Uiso 1 1 calc R U . . .
C11 C 0.54423(8) 0.4080(3) 0.59636(11) 0.0615(6) Uani 1 1 d . . . . .
H11 H 0.548126 0.449212 0.555470 0.074 Uiso 1 1 calc R U . . .
C15 C 0.55437(8) 0.4500(3) 0.71517(11) 0.0629(6) Uani 1 1 d . . . . .
H15 H 0.565532 0.519524 0.754742 0.075 Uiso 1 1 calc R U . . .
C9 C 0.69538(9) 0.6008(3) 0.54325(11) 0.0657(6) Uani 1 1 d . . . . .
H9A H 0.691064 0.475621 0.533520 0.099 Uiso 1 1 calc R U . . .
H9B H 0.727219 0.620156 0.581761 0.099 Uiso 1 1 calc R U . . .
H9C H 0.698553 0.662466 0.503739 0.099 Uiso 1 1 calc R U . . .
C20 C 0.57708(9) 0.2490(4) 0.91862(11) 0.0709(7) Uani 1 1 d . . . . .
H20 H 0.549445 0.259781 0.937549 0.085 Uiso 1 1 calc R U . . .
C12 C 0.52148(9) 0.2424(3) 0.59868(15) 0.0775(7) Uani 1 1 d . . . . .
H12 H 0.510216 0.171943 0.559355 0.093 Uiso 1 1 calc R U . . .
C18 C 0.62694(9) 0.0724(3) 0.86543(14) 0.0733(7) Uani 1 1 d . . . . .
H18 H 0.633229 -0.036622 0.847899 0.088 Uiso 1 1 calc R U . . .
C19 C 0.58616(9) 0.0878(3) 0.89334(13) 0.0719(7) Uani 1 1 d . . . . .
H19 H 0.564961 -0.010092 0.895059 0.086 Uiso 1 1 calc R U . . .
C13 C 0.51561(9) 0.1826(4) 0.65916(17) 0.0813(8) Uani 1 1 d . . . . .
H13 H 0.500915 0.070717 0.660877 0.098 Uiso 1 1 calc R U . . .
C14 C 0.53122(9) 0.2865(4) 0.71671(14) 0.0802(7) Uani 1 1 d . . . . .
H14 H 0.526195 0.246567 0.757131 0.096 Uiso 1 1 calc R U . . .

loop_
_atom_site_aniso_label
_atom_site_aniso_U_11
_atom_site_aniso_U_22
_atom_site_aniso_U_33
_atom_site_aniso_U_23
_atom_site_aniso_U_13
_atom_site_aniso_U_12
S1 0.0639(3) 0.0442(3) 0.0554(3) -0.0097(2) 0.0334(3) -0.0024(2)
S2 0.0531(3) 0.0467(3) 0.0774(4) 0.0008(3) 0.0205(3) 0.0082(2)
N2 0.0462(8) 0.0403(8) 0.0413(8) -0.0006(6) 0.0159(7) -0.0052(7)
N1 0.0447(8) 0.0524(9) 0.0410(8) 0.0009(7) 0.0195(7) 0.0039(7)
O1 0.0825(11) 0.0854(11) 0.0568(9) 0.0150(8) 0.0015(8) 0.0000(9)
C6 0.0417(9) 0.0311(8) 0.0414(9) -0.0048(7) 0.0160(8) -0.0048(7)
C16 0.0429(9) 0.0499(10) 0.0334(9) 0.0013(8) 0.0122(7) 0.0013(8)
C1 0.0457(9) 0.0381(9) 0.0431(9) -0.0055(8) 0.0189(8) -0.0048(8)
C5 0.0485(10) 0.0479(10) 0.0471(10) -0.0058(8) 0.0224(9) -0.0011(9)
C7 0.0465(10) 0.0377(9) 0.0508(11) 0.0020(8) 0.0142(9) -0.0053(8)
C10 0.0306(8) 0.0526(11) 0.0562(11) 0.0034(9) 0.0107(8) 0.0067(8)
C2 0.0602(12) 0.0536(12) 0.0418(10) -0.0007(9) 0.0147(9) -0.0022(10)
C8 0.0616(12) 0.0454(11) 0.0480(11) 0.0046(9) 0.0092(10) -0.0139(10)
C4 0.0447(10) 0.0510(11) 0.0651(13) -0.0084(10) 0.0215(10) -0.0002(9)
C3 0.0475(11) 0.0596(12) 0.0566(12) 0.0021(10) 0.0085(9) 0.0069(10)
C21 0.0471(10) 0.0765(14) 0.0469(11) -0.0081(10) 0.0178(9) -0.0012(11)
C17 0.0618(12) 0.0480(11) 0.0749(14) -0.0038(10) 0.0327(11) -0.0001(10)
C11 0.0491(11) 0.0744(15) 0.0635(13) -0.0065(11) 0.0214(10) -0.0043(11)
C15 0.0446(11) 0.0819(16) 0.0575(12) 0.0059(11) 0.0099(10) -0.0025(11)
C9 0.0776(14) 0.0746(15) 0.0495(12) 0.0021(11) 0.0269(11) -0.0152(13)
C20 0.0461(11) 0.110(2) 0.0579(13) 0.0082(13) 0.0189(10) -0.0126(13)
C12 0.0550(13) 0.0747(16) 0.104(2) -0.0290(15) 0.0267(13) -0.0120(12)
C18 0.0700(14) 0.0475(12) 0.0996(18) 0.0023(12) 0.0231(14) -0.0021(12)
C19 0.0556(13) 0.0738(16) 0.0781(16) 0.0194(13) 0.0101(12) -0.0158(12)
C13 0.0537(13) 0.0671(16) 0.125(2) 0.0150(17) 0.0308(15) -0.0053(12)
C14 0.0580(14) 0.096(2) 0.0822(17) 0.0288(16) 0.0165(13) -0.0070(14)

loop_
_atom_type_symbol
_atom_type_description
_atom_type_scat_dispersion_real
_atom_type_scat_dispersion_imag
_atom_type_scat_source
C C 0.0033 0.0016 'International Tables Vol C Tables 4.2.6.8 and 6.1.1.4'
H H 0.0000 0.0000 'International Tables Vol C Tables 4.2.6.8 and 6.1.1.4'
N N 0.0061 0.0033 'International Tables Vol C Tables 4.2.6.8 and 6.1.1.4'
O O 0.0106 0.0060 'International Tables Vol C Tables 4.2.6.8 and 6.1.1.4'
S S 0.1246 0.1234 'International Tables Vol C Tables 4.2.6.8 and 6.1.1.4'

loop_
_geom_angle_atom_site_label_1
_geom_angle_atom_site_label_2
_geom_angle_atom_site_label_3
_geom_angle
_geom_angle_site_symmetry_1
_geom_angle_site_symmetry_3
_geom_angle_publ_flag
C1 S1 C16 103.75(8) . . ?
C7 S2 C10 98.12(8) . . ?
C7 N2 N1 119.42(15) . . ?
N2 N1 H1 119.9 . . ?
N2 N1 C6 120.26(14) . . ?
C6 N1 H1 119.9 . . ?
N1 C6 C1 119.41(15) . . ?
N1 C6 C5 121.24(15) . . ?
C5 C6 C1 119.35(16) . . ?
C21 C16 S1 116.60(15) . . ?
C17 C16 S1 123.94(14) . . ?
C17 C16 C21 119.46(18) . . ?
C6 C1 S1 120.80(13) . . ?
C2 C1 S1 120.10(13) . . ?
C2 C1 C6 119.04(16) . . ?
C6 C5 H5 119.9 . . ?
C4 C5 C6 120.16(17) . . ?
C4 C5 H5 119.9 . . ?
N2 C7 S2 123.74(14) . . ?
N2 C7 C8 116.59(17) . . ?
C8 C7 S2 119.67(14) . . ?
C11 C10 S2 120.85(16) . . ?
C11 C10 C15 119.8(2) . . ?
C15 C10 S2 119.34(16) . . ?
C1 C2 H2 119.4 . . ?
C3 C2 C1 121.11(17) . . ?
C3 C2 H2 119.4 . . ?
O1 C8 C7 119.9(2) . . ?
O1 C8 C9 121.83(19) . . ?
C7 C8 C9 118.26(17) . . ?
C5 C4 H4 119.7 . . ?
C3 C4 C5 120.62(18) . . ?
C3 C4 H4 119.7 . . ?
C2 C3 C4 119.71(18) . . ?
C2 C3 H3 120.1 . . ?
C4 C3 H3 120.1 . . ?
C16 C21 H21 120.5 . . ?
C20 C21 C16 119.0(2) . . ?
C20 C21 H21 120.5 . . ?
C16 C17 H17 119.9 . . ?
C16 C17 C18 120.3(2) . . ?
C18 C17 H17 119.9 . . ?
C10 C11 H11 120.2 . . ?
C10 C11 C12 119.7(2) . . ?
C12 C11 H11 120.2 . . ?
C10 C15 H15 120.0 . . ?
C14 C15 C10 120.1(2) . . ?
C14 C15 H15 120.0 . . ?
C8 C9 H9A 109.5 . . ?
C8 C9 H9B 109.5 . . ?
C8 C9 H9C 109.5 . . ?
H9A C9 H9B 109.5 . . ?
H9A C9 H9C 109.5 . . ?
H9B C9 H9C 109.5 . . ?
C21 C20 H20 119.3 . . ?
C19 C20 C21 121.4(2) . . ?
C19 C20 H20 119.3 . . ?
C11 C12 H12 120.1 . . ?
C13 C12 C11 119.9(2) . . ?
C13 C12 H12 120.1 . . ?
C17 C18 H18 119.7 . . ?
C19 C18 C17 120.6(2) . . ?
C19 C18 H18 119.7 . . ?
C20 C19 C18 119.2(2) . . ?
C20 C19 H19 120.4 . . ?
C18 C19 H19 120.4 . . ?
C12 C13 H13 119.8 . . ?
C14 C13 C12 120.3(2) . . ?
C14 C13 H13 119.8 . . ?
C15 C14 H14 119.9 . . ?
C13 C14 C15 120.2(2) . . ?
C13 C14 H14 119.9 . . ?

loop_
_geom_bond_atom_site_label_1
_geom_bond_atom_site_label_2
_geom_bond_distance
_geom_bond_site_symmetry_2
_geom_bond_publ_flag
S1 C16 1.7773(18) . ?
S1 C1 1.7757(17) . ?
S2 C7 1.7815(19) . ?
S2 C10 1.787(2) . ?
N2 N1 1.3338(19) . ?
N2 C7 1.294(2) . ?
N1 H1 0.8600 . ?
N1 C6 1.390(2) . ?
O1 C8 1.213(2) . ?
C6 C1 1.399(2) . ?
C6 C5 1.395(2) . ?
C16 C21 1.390(2) . ?
C16 C17 1.379(3) . ?
C1 C2 1.391(3) . ?
C5 H5 0.9300 . ?
C5 C4 1.379(3) . ?
C7 C8 1.490(3) . ?
C10 C11 1.378(3) . ?
C10 C15 1.380(3) . ?
C2 H2 0.9300 . ?
C2 C3 1.374(3) . ?
C8 C9 1.494(3) . ?
C4 H4 0.9300 . ?
C4 C3 1.376(3) . ?
C3 H3 0.9300 . ?
C21 H21 0.9300 . ?
C21 C20 1.389(3) . ?
C17 H17 0.9300 . ?
C17 C18 1.381(3) . ?
C11 H11 0.9300 . ?
C11 C12 1.387(3) . ?
C15 H15 0.9300 . ?
C15 C14 1.375(3) . ?
C9 H9A 0.9600 . ?
C9 H9B 0.9600 . ?
C9 H9C 0.9600 . ?
C20 H20 0.9300 . ?
C20 C19 1.368(3) . ?
C12 H12 0.9300 . ?
C12 C13 1.374(4) . ?
C18 H18 0.9300 . ?
C18 C19 1.372(3) . ?
C19 H19 0.9300 . ?
C13 H13 0.9300 . ?
C13 C14 1.364(4) . ?
C14 H14 0.9300 . ?

loop_
_geom_torsion_atom_site_label_1
_geom_torsion_atom_site_label_2
_geom_torsion_atom_site_label_3
_geom_torsion_atom_site_label_4
_geom_torsion
_geom_torsion_site_symmetry_1
_geom_torsion_site_symmetry_2
_geom_torsion_site_symmetry_3
_geom_torsion_site_symmetry_4
_geom_torsion_publ_flag
S1 C16 C21 C20 179.33(15) . . . . ?
S1 C16 C17 C18 -178.94(16) . . . . ?
S1 C1 C2 C3 -177.27(15) . . . . ?
S2 C7 C8 O1 2.6(3) . . . . ?
S2 C7 C8 C9 -176.61(14) . . . . ?
S2 C10 C11 C12 -179.55(16) . . . . ?
S2 C10 C15 C14 178.87(16) . . . . ?
N2 N1 C6 C1 179.46(15) . . . . ?
N2 N1 C6 C5 -0.9(2) . . . . ?
N2 C7 C8 O1 -177.99(18) . . . . ?
N2 C7 C8 C9 2.8(3) . . . . ?
N1 N2 C7 S2 -0.2(2) . . . . ?
N1 N2 C7 C8 -179.65(15) . . . . ?
N1 C6 C1 S1 -3.9(2) . . . . ?
N1 C6 C1 C2 178.77(16) . . . . ?
N1 C6 C5 C4 -178.56(16) . . . . ?
C6 C1 C2 C3 0.1(3) . . . . ?
C6 C5 C4 C3 -0.5(3) . . . . ?
C16 S1 C1 C6 98.29(15) . . . . ?
C16 S1 C1 C2 -84.43(16) . . . . ?
C16 C21 C20 C19 -0.1(3) . . . . ?
C16 C17 C18 C19 -0.6(3) . . . . ?
C1 S1 C16 C21 171.69(14) . . . . ?
C1 S1 C16 C17 -8.87(19) . . . . ?
C1 C6 C5 C4 1.1(3) . . . . ?
C1 C2 C3 C4 0.6(3) . . . . ?
C5 C6 C1 S1 176.41(13) . . . . ?
C5 C6 C1 C2 -0.9(3) . . . . ?
C5 C4 C3 C2 -0.4(3) . . . . ?
C7 S2 C10 C11 -62.76(17) . . . . ?
C7 S2 C10 C15 118.67(16) . . . . ?
C7 N2 N1 C6 -179.31(15) . . . . ?
C10 S2 C7 N2 -80.11(17) . . . . ?
C10 S2 C7 C8 99.30(15) . . . . ?
C10 C11 C12 C13 0.3(3) . . . . ?
C10 C15 C14 C13 1.1(3) . . . . ?
C21 C16 C17 C18 0.5(3) . . . . ?
C21 C20 C19 C18 0.0(3) . . . . ?
C17 C16 C21 C20 -0.1(3) . . . . ?
C17 C18 C19 C20 0.4(4) . . . . ?
C11 C10 C15 C14 0.3(3) . . . . ?
C11 C12 C13 C14 1.1(4) . . . . ?
C15 C10 C11 C12 -1.0(3) . . . . ?
C12 C13 C14 C15 -1.8(4) . . . . ?
